data_7028081
loop_
_publ_author_name
'Pollard, Kimberly D.'
'Vittal, Jagadese J.'
'Yap, Glenn P. A.'
'Puddephatt, Richard J.'

_publ_section_title
;
 Yttrium \b-diketonate complexes with triglyme: ionic and neutral isomers
 and outer-sphere co-ordination of triglyme&#x200A;&#x2020;
;
_journal_issue 8
_journal_name_full 'Journal of the Chemical Society, Dalton Transactions'
_journal_page_first 1265
_journal_paper_doi 10.1039/a801344f
_journal_year 1998
_chemical_formula_sum 'C23 H25 F18 O12 Y'
_chemical_formula_weight 924.34
_chemical_name_systematic
; 
 ? 
;
_space_group_IT_number 152
_symmetry_cell_setting trigonal
_symmetry_space_group_name_Hall 'P 31 2"'
_symmetry_space_group_name_H-M 'P 31 2 1'
_atom_sites_solution_hydrogens geom
_atom_sites_solution_primary direct
_atom_sites_solution_secondary difmap
_audit_creation_method SHELXL
_cell_angle_alpha 90.00
_cell_angle_beta 90.00
_cell_angle_gamma 120.00
_cell_formula_units_Z 6
_cell_length_a 12.0579(2)
_cell_length_b 12.0579(2)
_cell_length_c 44.7674(9)
_cell_measurement_reflns_used 'reflections from 60 data frames'
_cell_measurement_temperature 296(2)
_cell_measurement_theta_max 30.00
_cell_measurement_theta_min 1.47
_cell_volume 5636.84(17)
_computing_cell_refinement 'Siemens SAINT'
_computing_data_collection 'Siemens SMART'
_computing_data_reduction 'Siemens SHELXTL XPREP'
_computing_molecular_graphics 'Siemens SHELXTL XP'
_computing_publication_material 'Siemens SHELXTL XCIF'
_computing_structure_refinement 'SHELXL-93 (Sheldrick, 1993)'
_computing_structure_solution 'SHELXS-86 (Sheldrick, 1990)'
_diffrn_ambient_temperature 296(2)
_diffrn_measurement_device 'Siemens SMART CCD'
_diffrn_measurement_method 'hemisphere scans'
_diffrn_radiation_monochromator graphite
_diffrn_radiation_source 'fine-focus sealed tube'
_diffrn_radiation_type MoK\a
_diffrn_radiation_wavelength 0.71073
_diffrn_reflns_av_R_equivalents 0.1034
_diffrn_reflns_av_sigmaI/netI 0.0642
_diffrn_reflns_limit_h_max 15
_diffrn_reflns_limit_h_min -15
_diffrn_reflns_limit_k_max 16
_diffrn_reflns_limit_k_min -15
_diffrn_reflns_limit_l_max 58
_diffrn_reflns_limit_l_min -58
_diffrn_reflns_number 31888
_diffrn_reflns_theta_max 20.99
_diffrn_reflns_theta_min 1.36
_diffrn_standards_decay_% <1
_diffrn_standards_number '50 standard frames at start and end'
_exptl_absorpt_coefficient_mu 1.692
_exptl_absorpt_correction_T_max 0.801477
_exptl_absorpt_correction_T_min 0.456808
_exptl_absorpt_correction_type empirical
_exptl_crystal_colour colourless
_exptl_crystal_density_diffrn 1.634
_exptl_crystal_description plate
_exptl_crystal_F_000 2760
_exptl_crystal_size_max 0.10
_exptl_crystal_size_mid 0.10
_exptl_crystal_size_min 0.02
_refine_diff_density_max 0.400
_refine_diff_density_min -0.275
_refine_diff_density_rms 0.064
_refine_ls_abs_structure_details 'Flack H D (1983), Acta Cryst. A39, 876-881'
_refine_ls_abs_structure_Flack -0.008(15)
_refine_ls_extinction_method none
_refine_ls_goodness_of_fit_all 1.120
_refine_ls_goodness_of_fit_obs 1.161
_refine_ls_hydrogen_treatment idealized
_refine_ls_matrix_type full
_refine_ls_number_parameters 494
_refine_ls_number_reflns 4022
_refine_ls_number_restraints 180
_refine_ls_restrained_S_all 1.149
_refine_ls_restrained_S_obs 1.153
_refine_ls_R_factor_all 0.0981
_refine_ls_R_factor_obs 0.0803
_refine_ls_shift/esd_max -0.113
_refine_ls_shift/esd_mean 0.009
_refine_ls_structure_factor_coef Fsqd
_refine_ls_weighting_details 'w=1/[\s^2^(Fo^2^)+(0.0894P)^2^+7.9196P] where P=(Fo^2^+2Fc^2^)/3'
_refine_ls_weighting_scheme calc
_refine_ls_wR_factor_all 0.1871
_refine_ls_wR_factor_obs 0.1715
_reflns_number_observed 3393
_reflns_number_total 4032
_reflns_observed_criterion >2sigma(I)
_cod_data_source_file f801344sup1.cif
_cod_data_source_block rp013
_cod_depositor_comments
;
The following automatic conversions were performed:

'_symmetry_cell_setting' value 'Trigonal' changed to 'trigonal'
according to /home/saulius/struct/CIF-dictionaries/cif_core.dic
dictionary named 'cif_core.dic' version 2.4.2 from 2011-04-26.

Automatic conversion script
Id: cif_fix_values 1891 2012-01-12 08:04:46Z andrius 

The following automatic conversions were performed:

'_refine_ls_weighting_scheme' value 'calc
w=1/[\s^2^(Fo^2^)+(0.0894P)^2^+7.9196P] where P=(Fo^2^+2Fc^2^)/3' was
changed to 'calc'. New tag '_refine_ls_weighting_details' was
created. The value of the new tag was set to
'w=1/[\s^2^(Fo^2^)+(0.0894P)^2^+7.9196P] where P=(Fo^2^+2Fc^2^)/3'.

Automatic conversion script
Id: cif_fix_values 3143 2015-03-26 13:38:13Z robertas 
;
_cod_original_cell_volume 5636.8(2)
_cod_original_sg_symbol_H-M P3(1)21
_cod_database_code 7028081

loop_
_symmetry_equiv_pos_as_xyz
'x, y, z'
'-y, x-y, z+1/3'
'-x+y, -x, z+2/3'
'y, x, -z'
'x-y, -y, -z+2/3'
'-x, -x+y, -z+1/3'

loop_
_atom_site_aniso_label
_atom_site_aniso_U_11
_atom_site_aniso_U_22
_atom_site_aniso_U_33
_atom_site_aniso_U_23
_atom_site_aniso_U_13
_atom_site_aniso_U_12
Y 0.0465(7) 0.0477(7) 0.0719(7) 0.0013(6) -0.0038(6) 0.0195(6)
O1 0.075(7) 0.058(6) 0.097(6) 0.024(5) -0.015(6) 0.022(5)
O2 0.046(5) 0.053(5) 0.087(6) 0.014(5) 0.010(4) 0.020(5)
O3 0.081(6) 0.037(5) 0.098(6) -0.001(4) 0.000(5) 0.028(5)
O4 0.070(6) 0.059(6) 0.086(7) 0.004(5) 0.003(5) 0.019(5)
O5 0.055(5) 0.071(6) 0.100(7) -0.013(5) -0.001(5) 0.030(5)
O6 0.057(5) 0.063(6) 0.095(6) -0.007(5) -0.018(5) 0.024(5)
O7 0.076(6) 0.058(5) 0.078(6) -0.006(5) -0.020(5) 0.040(5)
O8 0.088(7) 0.065(6) 0.073(6) 0.001(5) -0.020(5) 0.021(5)
C1 0.111(12) 0.115(12) 0.162(13) 0.056(12) 0.003(13) 0.039(11)
C2 0.088(12) 0.041(8) 0.077(10) 0.011(7) -0.010(9) 0.009(8)
C3 0.058(10) 0.098(12) 0.115(13) 0.037(10) 0.007(9) 0.031(9)
C4 0.058(8) 0.045(8) 0.073(9) -0.010(7) 0.005(7) 0.019(7)
C5 0.039(8) 0.071(9) 0.122(11) -0.010(7) 0.026(7) 0.009(7)
C6 0.224(17) 0.066(9) 0.146(11) -0.051(10) -0.029(16) 0.086(12)
C7 0.095(12) 0.061(10) 0.079(9) 0.003(8) -0.018(9) 0.035(10)
C8 0.101(13) 0.072(11) 0.099(11) -0.003(9) 0.014(10) 0.037(11)
C9 0.060(9) 0.061(10) 0.077(10) 0.007(8) 0.008(8) -0.007(8)
C10 0.151(19) 0.076(12) 0.142(13) -0.005(10) 0.042(13) 0.024(10)
C11 0.102(13) 0.136(13) 0.143(13) -0.008(11) 0.029(12) 0.074(9)
C12 0.062(9) 0.070(10) 0.089(9) -0.008(8) 0.020(7) 0.026(9)
C13 0.075(11) 0.068(10) 0.127(12) -0.006(8) -0.013(9) 0.052(10)
C14 0.098(12) 0.043(8) 0.082(10) -0.006(7) -0.009(8) 0.029(9)
C15 0.087(11) 0.036(8) 0.201(15) -0.003(8) -0.009(12) 0.025(9)
F1 0.293(16) 0.085(8) 0.486(21) 0.061(11) -0.220(18) 0.038(9)
F2 0.146(9) 0.152(10) 0.374(18) 0.121(12) 0.034(10) 0.088(8)
F3 0.453(26) 0.412(21) 0.181(11) 0.192(12) 0.121(13) 0.322(21)
F4 0.083(6) 0.095(6) 0.198(9) 0.008(6) 0.029(6) 0.051(6)
F5 0.086(7) 0.198(10) 0.211(9) -0.119(8) -0.048(6) 0.083(7)
F6 0.080(6) 0.184(10) 0.198(8) 0.074(8) 0.068(6) 0.058(7)
F7 0.223(13) 0.230(14) 0.294(16) -0.094(13) -0.044(11) 0.158(11)
F8 0.371(19) 0.118(8) 0.378(17) 0.070(11) 0.193(17) 0.166(10)
F9 0.427(22) 0.309(16) 0.133(8) -0.073(9) -0.039(10) 0.305(17)
F10 0.195(15) 0.356(22) 0.191(11) 0.151(12) 0.080(10) 0.068(13)
F11 0.115(10) 0.135(10) 0.403(20) 0.050(11) 0.120(11) 0.033(8)
F12 0.166(12) 0.147(10) 0.303(14) -0.103(11) 0.100(10) -0.077(8)
F13 0.164(10) 0.339(18) 0.187(9) 0.029(10) -0.003(9) 0.191(12)
F14 0.133(9) 0.288(14) 0.283(12) -0.163(12) -0.047(10) 0.139(10)
F15 0.090(8) 0.157(9) 0.405(18) 0.024(10) 0.084(10) 0.059(7)
F16 0.162(12) 0.230(15) 0.299(13) -0.179(11) -0.067(12) 0.066(11)
F17 0.079(6) 0.096(7) 0.279(12) -0.004(7) -0.058(7) 0.032(5)
F18 0.212(13) 0.083(7) 0.336(14) 0.060(9) -0.173(12) -0.016(8)
C41 0.084(12) 0.178(19) 0.117(14) -0.010(13) 0.003(11) 0.052(13)
O42 0.075(7) 0.123(9) 0.088(7) 0.008(6) -0.001(5) 0.056(6)
C43 0.196(23) 0.131(17) 0.126(15) 0.002(13) 0.013(15) 0.131(18)
C44 0.125(15) 0.117(15) 0.092(12) -0.031(10) -0.011(11) 0.066(13)
O45 0.077(7) 0.077(6) 0.088(6) 0.001(5) -0.016(6) 0.023(6)
C46 0.120(15) 0.082(11) 0.118(15) -0.011(9) -0.041(10) 0.030(10)
C51 0.529(55) 0.079(13) 0.184(20) -0.087(14) -0.232(27) 0.132(23)
O52 0.144(13) 0.187(16) 0.172(13) -0.003(11) -0.042(11) 0.062(12)
C53 0.078(15) 0.218(31) 0.185(23) 0.036(23) -0.004(14) 0.029(19)
C54 0.138(21) 0.146(21) 0.162(22) 0.033(19) 0.014(17) 0.064(18)
O55 0.152(11) 0.114(10) 0.105(9) -0.004(8) -0.024(8) 0.065(9)
C56 0.141(24) 0.151(20) 0.189(29) -0.033(16) -0.054(18) 0.083(20)

loop_
_atom_site_label
_atom_site_type_symbol
_atom_site_fract_x
_atom_site_fract_y
_atom_site_fract_z
_atom_site_U_iso_or_equiv
_atom_site_thermal_displace_type
_atom_site_occupancy
_atom_site_calc_flag
_atom_site_refinement_flags
Y Y 0.73941(11) 0.56635(10) 0.08630(3) 0.0572(4) Uani 1 d .
O1 O 0.6795(9) 0.4017(9) 0.1213(2) 0.081(3) Uani 1 d .
O2 O 0.5271(7) 0.4925(7) 0.0985(2) 0.064(2) Uani 1 d .
O3 O 0.7201(9) 0.7436(7) 0.0973(2) 0.073(2) Uani 1 d .
O4 O 0.9273(8) 0.7485(9) 0.0693(2) 0.078(3) Uani 1 d .
O5 O 0.8768(8) 0.4926(9) 0.0719(2) 0.076(2) Uani 1 d .
O6 O 0.6182(7) 0.3710(8) 0.0596(2) 0.074(2) Uani 1 d .
O7 O 0.6824(8) 0.6104(8) 0.0398(2) 0.067(2) Uani 1 d G
H7A H 0.6371(85) 0.5359(36) 0.0324(22) 0.081 Uiso 1 d G
H7B H 0.6692(94) 0.6706(56) 0.0345(22) 0.081 Uiso 1 d G
O8 O 0.8659(9) 0.6467(9) 0.1291(2) 0.083(3) Uani 1 d G
H8A H 0.8661(102) 0.6006(84) 0.1434(20) 0.100 Uiso 1 d G
H8B H 0.9295(72) 0.7215(53) 0.1265(26) 0.100 Uiso 1 d G
C1 C 0.5848(9) 0.2057(8) 0.1486(2) 0.137(6) Uani 1 d DU
C2 C 0.5752(16) 0.3169(13) 0.1315(3) 0.079(4) Uani 1 d .
C3 C 0.4581(15) 0.3092(15) 0.1286(3) 0.094(5) Uani 1 d .
H3A H 0.3873(15) 0.2424(15) 0.1379(3) 0.112 Uiso 1 calc R
C4 C 0.4415(11) 0.3987(12) 0.1120(3) 0.062(3) Uani 1 d .
C5 C 0.3022(5) 0.3756(6) 0.10877(15) 0.086(4) Uani 1 d DU
C6 C 0.7165(10) 0.9373(8) 0.1057(2) 0.140(7) Uani 1 d DU
C7 C 0.7869(15) 0.8619(14) 0.0937(3) 0.080(4) Uani 1 d .
C8 C 0.9028(16) 0.9289(14) 0.0794(3) 0.094(5) Uani 1 d .
H8C H 0.9406(16) 1.0171(14) 0.0770(3) 0.112 Uiso 1 calc R
C9 C 0.9634(13) 0.8660(15) 0.0684(3) 0.082(4) Uani 1 d .
C10 C 1.0980(7) 0.9497(8) 0.0520(2) 0.137(6) Uani 1 d DU
C11 C 0.9926(6) 0.3856(8) 0.0612(2) 0.121(5) Uani 1 d DU
C12 C 0.8667(12) 0.3927(14) 0.0609(3) 0.077(4) Uani 1 d .
C13 C 0.7541(14) 0.2874(13) 0.0516(3) 0.083(4) Uani 1 d .
H13A H 0.7561(14) 0.2155(13) 0.0449(3) 0.099 Uiso 1 calc R
C14 C 0.6403(14) 0.2852(13) 0.0521(3) 0.077(4) Uani 1 d .
C15 C 0.5182(9) 0.1589(10) 0.0413(3) 0.111(5) Uani 1 d DU
F1 F 0.5061(12) 0.1013(9) 0.1374(4) 0.313(10) Uani 1 d DU
F2 F 0.6934(9) 0.2184(10) 0.1475(3) 0.218(6) Uani 1 d DU
F3 F 0.5555(17) 0.2093(16) 0.1750(3) 0.302(9) Uani 1 d DU
F4 F 0.3064(7) 0.4801(6) 0.1061(2) 0.123(3) Uani 1 d DU
F5 F 0.2544(8) 0.3103(8) 0.0860(2) 0.160(4) Uani 1 d DU
F6 F 0.2355(8) 0.3179(8) 0.1308(2) 0.157(4) Uani 1 d DU
F7 F 0.6012(11) 0.8847(12) 0.0991(3) 0.229(6) Uani 1 d DU
F8 F 0.7730(14) 1.0478(9) 0.0955(3) 0.270(9) Uani 1 d DU
F9 F 0.7280(15) 0.9416(14) 0.1333(2) 0.236(7) Uani 1 d DU
F10 F 1.0769(12) 0.9797(15) 0.0270(3) 0.278(8) Uani 1 d DU
F11 F 1.1544(11) 0.8879(10) 0.0491(4) 0.231(7) Uani 1 d DU
F12 F 1.1657(12) 1.0482(11) 0.0667(3) 0.274(9) Uani 1 d DU
F13 F 1.0078(11) 0.3512(12) 0.0863(2) 0.201(5) Uani 1 d DU
F14 F 0.9860(10) 0.3078(11) 0.0422(2) 0.220(6) Uani 1 d DU
F15 F 1.0846(9) 0.4932(8) 0.0555(3) 0.218(6) Uani 1 d DU
F16 F 0.5376(13) 0.1173(14) 0.0176(3) 0.244(7) Uani 1 d DU
F17 F 0.4241(8) 0.1720(9) 0.0363(3) 0.156(4) Uani 1 d DU
F18 F 0.4919(13) 0.0728(9) 0.0598(3) 0.250(8) Uani 1 d DU
C41 C 0.9240(16) 0.7084(20) -0.0149(4) 0.133(7) Uani 1 d .
H41A H 0.9411(16) 0.7950(20) -0.0163(4) 0.199 Uiso 1 calc R
H41B H 0.9882(16) 0.7001(20) -0.0257(4) 0.199 Uiso 1 calc R
H41C H 0.9254(16) 0.6869(20) 0.0057(4) 0.199 Uiso 1 calc R
O42 O 0.7982(9) 0.6218(11) -0.0276(2) 0.092(3) Uani 1 d .
C43 C 0.7661(22) 0.4919(20) -0.0262(4) 0.129(7) Uani 1 d .
H43A H 0.7846(22) 0.4719(20) -0.0064(4) 0.155 Uiso 1 calc R
H43B H 0.8154(22) 0.4749(20) -0.0407(4) 0.155 Uiso 1 calc R
C44 C 0.6213(18) 0.4098(17) -0.0330(4) 0.109(6) Uani 1 d .
H44A H 0.6001(18) 0.4371(17) -0.0514(4) 0.130 Uiso 1 calc R
H44B H 0.5958(18) 0.3199(17) -0.0346(4) 0.130 Uiso 1 calc R
O45 O 0.5598(10) 0.4313(8) -0.0078(2) 0.087(3) Uani 1 d .
C46 C 0.4264(15) 0.3764(15) -0.0118(3) 0.116(6) Uani 1 d .
H46A H 0.3851(15) 0.2839(15) -0.0105(3) 0.139 Uiso 1 calc R
H46B H 0.4087(15) 0.3984(15) -0.0314(3) 0.139 Uiso 1 calc R
C51 C 1.1152(29) 0.9711(17) 0.1464(5) 0.273(20) Uani 1 d .
H51A H 1.0300(29) 0.9572(17) 0.1441(5) 0.409 Uiso 1 calc R
H51B H 1.1750(29) 1.0498(17) 0.1368(5) 0.409 Uiso 1 calc R
H51C H 1.1354(29) 0.9762(17) 0.1673(5) 0.409 Uiso 1 calc R
O52 O 1.1239(17) 0.8540(16) 0.1315(3) 0.177(6) Uani 1 d .
C53 C 1.2252(19) 0.8167(31) 0.1276(6) 0.180(11) Uani 1 d .
H53A H 1.2719(19) 0.8531(31) 0.1092(6) 0.216 Uiso 1 calc R
H53B H 1.2856(19) 0.8506(31) 0.1441(6) 0.216 Uiso 1 calc R
C54 C 1.1702(24) 0.6859(24) 0.1268(6) 0.152(8) Uani 1 d .
H54A H 1.1054(24) 0.6511(24) 0.1113(6) 0.183 Uiso 1 calc R
H54B H 1.2348(24) 0.6629(24) 0.1222(6) 0.183 Uiso 1 calc R
O55 O 1.1155(14) 0.6354(14) 0.1540(3) 0.124(4) Uani 1 d .
C56 C 1.0339(22) 0.5015(21) 0.1531(5) 0.156(10) Uani 1 d .
H56A H 1.0834(22) 0.4587(21) 0.1511(5) 0.187 Uiso 1 calc R
H56B H 0.9754(22) 0.4777(21) 0.1364(5) 0.187 Uiso 1 calc R

loop_
_atom_type_symbol
_atom_type_description
_atom_type_scat_dispersion_real
_atom_type_scat_dispersion_imag
_atom_type_scat_source
C C 0.0033 0.0016 'International Tables Vol C Tables 4.2.6.8 and 6.1.1.4'
H H 0.0000 0.0000 'International Tables Vol C Tables 4.2.6.8 and 6.1.1.4'
O O 0.0106 0.0060 'International Tables Vol C Tables 4.2.6.8 and 6.1.1.4'
F F 0.0171 0.0103 'International Tables Vol C Tables 4.2.6.8 and 6.1.1.4'
Y Y -2.7962 3.5667 'International Tables Vol C Tables 4.2.6.8 and 6.1.1.4'

loop_
_geom_angle_atom_site_label_1
_geom_angle_atom_site_label_2
_geom_angle_atom_site_label_3
_geom_angle
_geom_angle_site_symmetry_3
O2 Y O3 72.7(3) .
O2 Y O5 141.2(3) .
O3 Y O5 146.1(3) .
O2 Y O8 109.4(3) .
O3 Y O8 77.8(3) .
O5 Y O8 86.7(4) .
O2 Y O7 84.5(3) .
O3 Y O7 78.6(3) .
O5 Y O7 100.8(3) .
O8 Y O7 147.4(3) .
O2 Y O1 72.7(3) .
O3 Y O1 120.6(3) .
O5 Y O1 80.7(3) .
O8 Y O1 70.3(3) .
O7 Y O1 142.0(3) .
O2 Y O4 142.8(3) .
O3 Y O4 72.7(3) .
O5 Y O4 74.4(3) .
O8 Y O4 75.8(3) .
O7 Y O4 75.8(3) .
O1 Y O4 138.7(3) .
O2 Y O6 74.0(3) .
O3 Y O6 136.4(3) .
O5 Y O6 71.7(3) .
O8 Y O6 140.6(3) .
O7 Y O6 70.9(3) .
O1 Y O6 73.8(3) .
O4 Y O6 126.0(3) .
C2 O1 Y 134.2(8) .
C4 O2 Y 136.1(7) .
C7 O3 Y 136.2(10) .
C9 O4 Y 133.6(9) .
C12 O5 Y 137.0(8) .
C14 O6 Y 132.9(8) .
F1 C1 F2 109.45(13) .
F1 C1 F3 109.45(13) .
F2 C1 F3 109.46(13) .
F1 C1 C2 108.6(8) .
F2 C1 C2 113.1(9) .
F3 C1 C2 106.7(8) .
O1 C2 C3 127.1(13) .
O1 C2 C1 113.4(13) .
C3 C2 C1 119.5(13) .
C2 C3 C4 122.3(14) .
O2 C4 C3 125.7(12) .
O2 C4 C5 116.6(10) .
C3 C4 C5 117.6(11) .
F5 C5 F4 109.44(13) .
F5 C5 F6 109.43(13) .
F4 C5 F6 109.42(13) .
F5 C5 C4 107.8(7) .
F4 C5 C4 109.4(7) .
F6 C5 C4 111.3(7) .
F9 C6 F8 109.47(13) .
F9 C6 F7 109.47(13) .
F8 C6 F7 109.46(13) .
F9 C6 C7 106.0(8) .
F8 C6 C7 108.7(9) .
F7 C6 C7 113.6(8) .
O3 C7 C8 128.1(14) .
O3 C7 C6 112.3(12) .
C8 C7 C6 119.4(12) .
C9 C8 C7 120.3(13) .
O4 C9 C8 129.0(13) .
O4 C9 C10 113.3(14) .
C8 C9 C10 117.8(13) .
F11 C10 F12 109.48(13) .
F11 C10 F10 109.47(13) .
F12 C10 F10 109.45(13) .
F11 C10 C9 111.0(10) .
F12 C10 C9 109.5(9) .
F10 C10 C9 107.9(9) .
F14 C11 F13 109.45(13) .
F14 C11 F15 109.45(13) .
F13 C11 F15 109.45(13) .
F14 C11 C12 109.7(8) .
F13 C11 C12 109.7(8) .
F15 C11 C12 109.0(8) .
O5 C12 C13 125.7(12) .
O5 C12 C11 114.8(11) .
C13 C12 C11 119.2(12) .
C14 C13 C12 122.1(13) .
O6 C14 C13 128.7(12) .
O6 C14 C15 113.8(12) .
C13 C14 C15 117.4(13) .
F17 C15 F18 111.1(11) .
F17 C15 F16 105.5(11) .
F18 C15 F16 104.7(13) .
F17 C15 C14 113.8(10) .
F18 C15 C14 109.1(9) .
F16 C15 C14 112.2(10) .
C43 O42 C41 112.6(14) .
O42 C43 C44 107.2(14) .
O45 C44 C43 104.4(12) .
C46 O45 C44 112.6(11) .
O45 C46 C46 108.5(11) 4
C53 O52 C51 136.6(19) .
C54 C53 O52 110.4(19) .
O55 C54 C53 109.6(24) .
C54 O55 C56 112.8(17) .
O55 C56 C56 106.2(17) 6_765

loop_
_geom_bond_atom_site_label_1
_geom_bond_atom_site_label_2
_geom_bond_distance
_geom_bond_site_symmetry_2
Y O2 2.317(8) .
Y O3 2.316(8) .
Y O5 2.329(9) .
Y O8 2.336(8) .
Y O7 2.335(7) .
Y O1 2.343(8) .
Y O4 2.358(9) .
Y O6 2.381(9) .
O1 C2 1.24(2) .
O2 C4 1.240(13) .
O3 C7 1.249(15) .
O4 C9 1.26(2) .
O5 C12 1.250(14) .
O6 C14 1.237(15) .
C1 F1 1.242(3) .
C1 F2 1.242(3) .
C1 F3 1.242(3) .
C1 C2 1.598(14) .
C2 C3 1.37(2) .
C3 C4 1.40(2) .
C4 C5 1.565(13) .
C5 F5 1.242(3) .
C5 F4 1.242(3) .
C5 F6 1.242(3) .
C6 F9 1.241(3) .
C6 F8 1.242(3) .
C6 F7 1.242(3) .
C6 C7 1.62(2) .
C7 C8 1.37(2) .
C8 C9 1.38(2) .
C9 C10 1.598(14) .
C10 F11 1.241(3) .
C10 F12 1.242(3) .
C10 F10 1.242(3) .
C11 F14 1.242(3) .
C11 F13 1.242(3) .
C11 F15 1.242(3) .
C11 C12 1.562(14) .
C12 C13 1.38(2) .
C13 C14 1.36(2) .
C14 C15 1.57(2) .
C15 F17 1.241(3) .
C15 F18 1.241(3) .
C15 F16 1.242(3) .
C41 O42 1.46(2) .
O42 C43 1.42(2) .
C43 C44 1.55(2) .
C44 O45 1.44(2) .
O45 C46 1.41(2) .
C46 C46 1.49(3) 4
C51 O52 1.61(3) .
O52 C53 1.51(3) .
C53 C54 1.37(3) .
C54 O55 1.37(2) .
O55 C56 1.41(2) .
C56 C56 1.40(4) 6_765
